data_7131559
loop_
_publ_author_name
'Ji, Hong'
'Zou, Juan'
'Mou, Chengli'
'Liu, Yonggui'
'Ren, Shi-Chao'
'Chi, Yonggui Robin'

_publ_section_title
;
 NHC-catalyzed [12+2] reaction of polycyclic arylaldehydes for access to
 indole derivatives.
;
_journal_issue 42
_journal_name_full 'Chemical communications (Cambridge, England)'
_journal_page_first 6351
_journal_page_last 6354
_journal_paper_doi 10.1039/d3cc00999h
_journal_volume 59
_journal_year 2023
_chemical_absolute_configuration ad
_chemical_formula_moiety 'C27 H18 Br N2 O3, C H2 Cl2'
_chemical_formula_sum 'C28 H20 Br Cl2 N2 O3'
_chemical_formula_weight 583.27
_space_group_crystal_system orthorhombic
_space_group_IT_number 19
_space_group_name_Hall 'P 2ac 2ab'
_space_group_name_H-M_alt 'P 21 21 21'
_atom_sites_solution_hydrogens geom
_audit_creation_date 2023-01-03
_audit_creation_method
;
Olex2 1.5
(compiled 2021.08.20 svn.r13c46975 for OlexSys, GUI svn.r6396)
;
_audit_update_record
;
2023-02-24 deposited with the CCDC.	2023-04-14 downloaded from the CCDC.
;
_cell_angle_alpha 90
_cell_angle_beta 90
_cell_angle_gamma 90
_cell_formula_units_Z 4
_cell_length_a 9.824(5)
_cell_length_b 14.724(9)
_cell_length_c 17.133(10)
_cell_measurement_reflns_used 3666
_cell_measurement_temperature 273.15
_cell_measurement_theta_max 72.49
_cell_measurement_theta_min 3.00
_cell_volume 2478(2)
_computing_cell_refinement 'SAINT V8.38A (Bruker, 2018)'
_computing_data_reduction 'SAINT V8.38A (Bruker, 2018)'
_computing_molecular_graphics 'Olex2 1.5 (Dolomanov et al., 2009)'
_computing_publication_material 'Olex2 1.5 (Dolomanov et al., 2009)'
_computing_structure_refinement 'SHELXL 2018/3 (Sheldrick, 2015)'
_computing_structure_solution 'SHELXT 2014/5 (Sheldrick, 2014)'
_diffrn_ambient_temperature 273.15
_diffrn_measured_fraction_theta_full 0.970
_diffrn_measured_fraction_theta_max 0.881
_diffrn_measurement_device_type 'Bruker APEX-II CCD'
_diffrn_measurement_method '\f and \w scans'
_diffrn_radiation_type CuK\a
_diffrn_radiation_wavelength 1.54178
_diffrn_reflns_av_R_equivalents 0.0675
_diffrn_reflns_av_unetI/netI 0.0664
_diffrn_reflns_Laue_measured_fraction_full 0.970
_diffrn_reflns_Laue_measured_fraction_max 0.881
_diffrn_reflns_limit_h_max 12
_diffrn_reflns_limit_h_min -12
_diffrn_reflns_limit_k_max 18
_diffrn_reflns_limit_k_min -16
_diffrn_reflns_limit_l_max 22
_diffrn_reflns_limit_l_min -20
_diffrn_reflns_number 16610
_diffrn_reflns_point_group_measured_fraction_full 0.939
_diffrn_reflns_point_group_measured_fraction_max 0.832
_diffrn_reflns_theta_full 67.679
_diffrn_reflns_theta_max 88.739
_diffrn_reflns_theta_min 3.959
_diffrn_source_current 1.1
_diffrn_source_power 0.05500000000000001
_diffrn_source_voltage 50.0
_diffrn_standards_number 0
_exptl_absorpt_coefficient_mu 4.530
_exptl_absorpt_correction_T_max 0.7536
_exptl_absorpt_correction_T_min 0.2325
_exptl_absorpt_correction_type none
_exptl_absorpt_process_details
;
SADABS-2016/2 (Bruker,2016/2) was used for absorption correction.
wR2(int) was 0.1686 before and 0.1094 after correction.
The Ratio of minimum to maximum transmission is 0.3085.
The \l/2 correction factor is Not present.
;
_exptl_crystal_colour colourless
_exptl_crystal_colour_primary colourless
_exptl_crystal_density_diffrn 1.563
_exptl_crystal_description needle
_exptl_crystal_F_000 1180
_exptl_crystal_size_max 0.12
_exptl_crystal_size_mid 0.11
_exptl_crystal_size_min 0.11
_refine_diff_density_max 1.259
_refine_diff_density_min -1.181
_refine_diff_density_rms 0.165
_refine_ls_abs_structure_details
;
 Flack x determined using 1524 quotients [(I+)-(I-)]/[(I+)+(I-)]
 (Parsons, Flack and Wagner, Acta Cryst. B69 (2013) 249-259).
;
_refine_ls_abs_structure_Flack 0.202(10)
_refine_ls_extinction_coef 0.0142(15)
_refine_ls_extinction_expression Fc^*^=kFc[1+0.001xFc^2^\l^3^/sin(2\q)]^-1/4^
_refine_ls_extinction_method 'SHELXL-2018/3 (Sheldrick 2018)'
_refine_ls_goodness_of_fit_ref 1.094
_refine_ls_hydrogen_treatment constr
_refine_ls_matrix_type full
_refine_ls_number_parameters 290
_refine_ls_number_reflns 4705
_refine_ls_number_restraints 18
_refine_ls_restrained_S_all 1.099
_refine_ls_R_factor_all 0.1068
_refine_ls_R_factor_gt 0.0911
_refine_ls_shift/su_max 0.000
_refine_ls_shift/su_mean 0.000
_refine_ls_structure_factor_coef Fsqd
_refine_ls_weighting_details 'w=1/[\s^2^(Fo^2^)+(0.1082P)^2^+17.5956P] where P=(Fo^2^+2Fc^2^)/3'
_refine_ls_weighting_scheme calc
_refine_ls_wR_factor_gt 0.2399
_refine_ls_wR_factor_ref 0.2537
_reflns_Friedel_coverage 0.675
_reflns_Friedel_fraction_full 0.898
_reflns_Friedel_fraction_max 0.769
_reflns_number_gt 4198
_reflns_number_total 4705
_reflns_threshold_expression 'I > 2\s(I)'
_cod_data_source_file d3cc00999h2.cif
_cod_data_source_block 20221228jh_0m_a
_cod_depositor_comments 'Adding full bibliography for 7131559.cif.'
_cod_database_code 7131559
_shelx_shelxl_version_number 2018/3
_shelx_space_group_comment
;
The symmetry employed for this shelxl refinement is uniquely defined
by the following loop, which should always be used as a source of
symmetry information in preference to the above space-group names.
They are only intended as comments.
;
_shelx_estimated_absorpt_t_max 0.636
_shelx_estimated_absorpt_t_min 0.612
_olex2_refinement_description
;
1. Fixed Uiso
 At 1.2 times of:
  All C(H) groups, All C(H,H) groups
2. Uiso/Uaniso restraints and constraints
Uanis(N008) \\sim Ueq: with sigma of 0.005 and sigma for terminal atoms of 0.01
Uanis(C00S) \\sim Ueq: with sigma of 0.005 and sigma for terminal atoms of 0.01
Uanis(C009) \\sim Ueq: with sigma of 0.005 and sigma for terminal atoms of 0.01
3.a Ternary CH refined with riding coordinates:
 C00B(H00B)
3.b Secondary CH2 refined with riding coordinates:
 C00H(H00A,H00C), C00J(H00F,H00G), C010(H01A,H01B)
3.c Aromatic/amide H refined with riding coordinates:
 C00E(H00E), C00K(H00K), C00I(H00I), C00D(H00D), C00T(H00T), C00R(H00R),
 C00V(H00V), C00O(H00O), C00X(H00X), C00N(H00N), C00W(H00W), C00Y(H00Y),
 C00Z(H00Z)
3.d Fitted hexagon refined as free rotating group:
 C00F(C00E,C009,C00A,C00K,C00I), C00G(C00C,C00D,C00T,C00R,C00V), C00X(C00N,
 C00P,C00W,C00Y,C00Z)
;
_smtbx_masks_void_probe_radius 1.2
_smtbx_masks_void_truncation_radius 1.2
_olex2_submission_special_instructions 'No special instructions were received'

loop_
_space_group_symop_operation_xyz
'x, y, z'
'-x+1/2, -y, z+1/2'
'-x, y+1/2, -z+1/2'
'x+1/2, -y+1/2, -z'

loop_
_atom_site_label
_atom_site_type_symbol
_atom_site_fract_x
_atom_site_fract_y
_atom_site_fract_z
_atom_site_U_iso_or_equiv
_atom_site_adp_type
_atom_site_occupancy
_atom_site_site_symmetry_order
_atom_site_calc_flag
_atom_site_refinement_flags_posn
_atom_site_refinement_flags_adp
_atom_site_refinement_flags_occupancy
_atom_site_disorder_assembly
_atom_site_disorder_group
Br01 Br 0.88028(13) 0.17246(12) 0.32822(8) 0.0526(6) Uani 1 1 d . . . . .
Cl01 Cl 0.8824(6) 0.4087(6) 0.4611(4) 0.110(2) Uani 1 1 d . . . . .
O004 O 0.4890(7) 0.3236(7) 0.0951(3) 0.0326(18) Uani 1 1 d . . . . .
O005 O 0.2528(7) 0.4173(7) 0.1631(5) 0.043(2) Uani 1 1 d . . . . .
N006 N 0.6827(8) 0.4432(8) 0.1290(5) 0.031(2) Uani 1 1 d . . . . .
O007 O 0.6096(10) 0.2649(8) -0.0024(5) 0.053(3) Uani 1 1 d . . . . .
N008 N 0.3234(8) 0.3256(8) 0.2637(4) 0.0291(19) Uani 1 1 d . U . . .
C00B C 0.5511(9) 0.4591(8) 0.1648(6) 0.028(2) Uani 1 1 d . . . . .
H00B H 0.495008 0.496598 0.130140 0.033 Uiso 1 1 calc R U . . .
C00F C 0.7042(5) 0.2157(6) 0.3095(4) 0.035(3) Uani 1 1 d G . . . .
C00E C 0.6773(5) 0.2703(6) 0.2451(3) 0.031(3) Uani 1 1 d G . . . .
H00E H 0.746270 0.283296 0.209603 0.038 Uiso 1 1 calc R U . . .
C009 C 0.5475(6) 0.3053(5) 0.2337(3) 0.026(2) Uani 1 1 d G U . . .
C00A C 0.4444(5) 0.2858(6) 0.2867(4) 0.029(2) Uani 1 1 d G . . . .
C00K C 0.4713(6) 0.2313(6) 0.3511(3) 0.035(3) Uani 1 1 d G . . . .
H00K H 0.402340 0.218246 0.386605 0.042 Uiso 1 1 calc R U . . .
C00I C 0.6011(7) 0.1962(5) 0.3625(3) 0.033(2) Uani 1 1 d G . . . .
H00I H 0.619099 0.159736 0.405602 0.039 Uiso 1 1 calc R U . . .
C00G C 0.7354(6) 0.5298(6) 0.2323(4) 0.032(2) Uani 1 1 d G . . . .
C00C C 0.5958(6) 0.5147(5) 0.2344(3) 0.029(2) Uani 1 1 d G . . . .
C00D C 0.5174(5) 0.5534(6) 0.2932(4) 0.037(3) Uani 1 1 d G . . . .
H00D H 0.424025 0.543279 0.294649 0.044 Uiso 1 1 calc R U . . .
C00T C 0.5787(7) 0.6071(6) 0.3499(4) 0.045(3) Uani 1 1 d G . . . .
H00T H 0.526246 0.633014 0.389273 0.054 Uiso 1 1 calc R U . . .
C00R C 0.7183(8) 0.6222(6) 0.3478(4) 0.045(3) Uani 1 1 d G . . . .
H00R H 0.759286 0.658221 0.385743 0.054 Uiso 1 1 calc R U . . .
C00V C 0.7967(6) 0.5836(6) 0.2890(4) 0.044(3) Uani 1 1 d G . . . .
H00V H 0.890106 0.593693 0.287589 0.053 Uiso 1 1 calc R U . . .
C00H C 0.1999(9) 0.3308(10) 0.3116(6) 0.034(3) Uani 1 1 d . . . . .
H00A H 0.191689 0.275959 0.342556 0.041 Uiso 1 1 calc R U . . .
H00C H 0.120846 0.334754 0.277836 0.041 Uiso 1 1 calc R U . . .
C00J C 0.8600(11) 0.3740(10) 0.0779(6) 0.036(3) Uani 1 1 d . . . . .
H00F H 0.895641 0.388344 0.026563 0.044 Uiso 1 1 calc R U . . .
H00G H 0.890911 0.313670 0.092214 0.044 Uiso 1 1 calc R U . . .
C00L C 0.7924(10) 0.4783(9) 0.1666(6) 0.032(2) Uani 1 1 d . . . . .
C00M C 0.4893(9) 0.3657(9) 0.1720(6) 0.031(2) Uani 1 1 d . . . . .
C00O C 0.9066(11) 0.4384(11) 0.1331(7) 0.045(3) Uani 1 1 d . . . . .
H00O H 0.996907 0.451572 0.144833 0.054 Uiso 1 1 calc R U . . .
C00Q C 0.7163(10) 0.3769(10) 0.0769(6) 0.035(3) Uani 1 1 d . . . . .
C00S C 0.3381(10) 0.3734(8) 0.1963(5) 0.027(2) Uani 1 1 d . U . . .
C00U C 0.6088(11) 0.3189(10) 0.0515(6) 0.039(3) Uani 1 1 d . . . . .
C00X C 0.2711(10) 0.4836(7) 0.4863(4) 0.065(5) Uani 1 1 d G . . . .
H00X H 0.311835 0.479623 0.535231 0.078 Uiso 1 1 calc R U . . .
C00N C 0.2641(9) 0.4073(6) 0.4387(4) 0.048(4) Uani 1 1 d G . . . .
H00N H 0.300172 0.352346 0.455686 0.058 Uiso 1 1 calc R U . . .
C00P C 0.2033(8) 0.4132(5) 0.3656(4) 0.035(3) Uani 1 1 d G . . . .
C00W C 0.1495(9) 0.4953(7) 0.3402(4) 0.053(4) Uani 1 1 d G . . . .
H00W H 0.108767 0.499265 0.291304 0.063 Uiso 1 1 calc R U . . .
C00Y C 0.1565(11) 0.5716(5) 0.3879(5) 0.056(4) Uani 1 1 d G . . . .
H00Y H 0.120429 0.626543 0.370848 0.068 Uiso 1 1 calc R U . . .
C00Z C 0.2173(11) 0.5657(6) 0.4609(5) 0.057(4) Uani 1 1 d G . . . .
H00Z H 0.221963 0.616724 0.492811 0.068 Uiso 1 1 calc R U . . .
C010 C 0.7034(19) 0.4125(14) 0.4570(9) 0.066(5) Uani 1 1 d . . . . .
H01A H 0.673177 0.473996 0.467757 0.079 Uiso 1 1 calc R U . . .
H01B H 0.673863 0.396787 0.404715 0.079 Uiso 1 1 calc R U . . .
Cl1 Cl 0.6281(5) 0.3391(3) 0.5232(2) 0.0690(12) Uani 1 1 d . . . . .

loop_
_atom_site_aniso_label
_atom_site_aniso_U_11
_atom_site_aniso_U_22
_atom_site_aniso_U_33
_atom_site_aniso_U_23
_atom_site_aniso_U_13
_atom_site_aniso_U_12
Br01 0.0250(6) 0.0835(12) 0.0495(8) 0.0088(7) -0.0112(5) 0.0142(7)
Cl01 0.066(3) 0.165(6) 0.099(4) 0.003(4) 0.032(3) -0.006(4)
O004 0.019(3) 0.069(6) 0.009(3) 0.000(3) 0.003(2) 0.001(4)
O005 0.015(3) 0.085(7) 0.030(4) 0.012(4) -0.002(3) 0.009(4)
N006 0.009(3) 0.061(7) 0.022(4) 0.005(4) 0.004(3) -0.001(4)
O007 0.045(5) 0.086(8) 0.029(4) -0.018(4) 0.008(4) -0.009(5)
N008 0.017(3) 0.051(5) 0.019(3) 0.000(3) 0.004(3) -0.002(4)
C00B 0.012(4) 0.055(7) 0.017(4) 0.003(5) 0.004(3) 0.001(4)
C00F 0.024(5) 0.059(8) 0.022(5) 0.000(5) -0.004(4) -0.004(5)
C00E 0.012(4) 0.060(8) 0.022(4) 0.004(5) 0.001(3) 0.007(5)
C009 0.017(4) 0.042(5) 0.018(3) 0.002(3) 0.005(3) 0.002(4)
C00A 0.010(4) 0.057(7) 0.020(4) -0.001(4) 0.003(3) -0.001(4)
C00K 0.022(5) 0.060(8) 0.023(5) 0.012(5) 0.004(4) 0.002(5)
C00I 0.038(6) 0.042(7) 0.019(4) 0.007(4) -0.002(4) -0.002(5)
C00G 0.018(5) 0.049(7) 0.029(5) 0.000(5) -0.002(4) -0.001(5)
C00C 0.015(5) 0.050(7) 0.023(4) 0.002(4) 0.002(3) 0.003(4)
C00D 0.024(5) 0.060(8) 0.025(5) -0.003(5) 0.000(4) 0.010(5)
C00T 0.042(7) 0.062(9) 0.030(6) -0.007(6) 0.003(5) 0.003(6)
C00R 0.053(8) 0.051(8) 0.031(6) -0.005(5) -0.010(5) -0.006(7)
C00V 0.028(6) 0.070(10) 0.034(6) -0.004(6) -0.010(5) -0.014(6)
C00H 0.012(4) 0.066(8) 0.026(5) 0.004(5) 0.006(3) -0.005(5)
C00J 0.018(5) 0.060(8) 0.031(5) 0.010(5) 0.008(4) 0.002(5)
C00L 0.012(4) 0.056(7) 0.029(5) 0.000(5) 0.000(4) -0.005(4)
C00M 0.009(4) 0.070(8) 0.014(4) 0.000(5) 0.000(3) 0.000(4)
C00O 0.014(5) 0.083(10) 0.037(6) 0.006(6) 0.008(4) -0.001(6)
C00Q 0.017(5) 0.070(9) 0.019(4) 0.002(5) 0.007(4) 0.002(5)
C00S 0.014(4) 0.043(5) 0.022(4) -0.003(4) 0.000(3) -0.002(4)
C00U 0.023(5) 0.074(9) 0.019(4) 0.001(5) 0.011(4) 0.002(6)
C00X 0.058(9) 0.108(15) 0.030(6) -0.004(8) -0.001(6) -0.008(10)
C00N 0.043(7) 0.077(11) 0.026(6) -0.002(6) -0.003(5) 0.005(7)
C00P 0.015(5) 0.065(9) 0.025(5) -0.001(5) 0.007(4) -0.003(5)
C00W 0.038(7) 0.089(11) 0.031(6) -0.003(7) 0.003(5) 0.017(7)
C00Y 0.057(9) 0.064(10) 0.049(8) 0.007(7) 0.006(6) 0.014(8)
C00Z 0.050(8) 0.078(11) 0.043(7) -0.012(7) 0.011(6) 0.001(8)
C010 0.072(11) 0.083(13) 0.043(8) 0.012(8) -0.003(7) -0.002(10)
Cl1 0.065(2) 0.099(3) 0.0430(16) 0.0028(19) 0.0036(16) -0.010(3)

loop_
_atom_type_symbol
_atom_type_description
_atom_type_scat_dispersion_real
_atom_type_scat_dispersion_imag
_atom_type_scat_source
C C 0.0181 0.0091 'International Tables Vol C Tables 4.2.6.8 and 6.1.1.4'
H H 0.0000 0.0000 'International Tables Vol C Tables 4.2.6.8 and 6.1.1.4'
Br Br -0.6763 1.2805 'International Tables Vol C Tables 4.2.6.8 and 6.1.1.4'
Cl Cl 0.3639 0.7018 'International Tables Vol C Tables 4.2.6.8 and 6.1.1.4'
N N 0.0311 0.0180 'International Tables Vol C Tables 4.2.6.8 and 6.1.1.4'
O O 0.0492 0.0322 'International Tables Vol C Tables 4.2.6.8 and 6.1.1.4'

loop_
_geom_angle_atom_site_label_1
_geom_angle_atom_site_label_2
_geom_angle_atom_site_label_3
_geom_angle
_geom_angle_site_symmetry_1
_geom_angle_site_symmetry_3
_geom_angle_publ_flag
C00U O004 C00M 120.2(8) . . ?
C00L N006 C00B 116.5(9) . . ?
C00L N006 C00Q 113.0(9) . . ?
C00Q N006 C00B 127.5(9) . . ?
C00A N008 C00H 125.0(8) . . ?
C00S N008 C00A 111.7(7) . . ?
C00S N008 C00H 122.5(9) . . ?
N006 C00B H00B 109.7 . . ?
N006 C00B C00C 99.3(7) . . ?
N006 C00B C00M 104.2(9) . . ?
C00C C00B H00B 109.7 . . ?
C00M C00B H00B 109.7 . . ?
C00M C00B C00C 123.1(8) . . ?
C00E C00F Br01 120.5(4) . . ?
C00E C00F C00I 120.0 . . ?
C00I C00F Br01 119.4(4) . . ?
C00F C00E H00E 120.0 . . ?
C009 C00E C00F 120.0 . . ?
C009 C00E H00E 120.0 . . ?
C00E C009 C00A 120.0 . . ?
C00E C009 C00M 132.1(5) . . ?
C00A C009 C00M 107.9(5) . . ?
N008 C00A C009 110.6(5) . . ?
N008 C00A C00K 129.4(5) . . ?
C009 C00A C00K 120.0 . . ?
C00A C00K H00K 120.0 . . ?
C00I C00K C00A 120.0 . . ?
C00I C00K H00K 120.0 . . ?
C00F C00I H00I 120.0 . . ?
C00K C00I C00F 120.0 . . ?
C00K C00I H00I 120.0 . . ?
C00C C00G C00V 120.0 . . ?
C00C C00G C00L 108.2(6) . . ?
C00V C00G C00L 131.7(6) . . ?
C00G C00C C00B 110.6(5) . . ?
C00D C00C C00B 129.3(5) . . ?
C00D C00C C00G 120.0 . . ?
C00C C00D H00D 120.0 . . ?
C00T C00D C00C 120.0 . . ?
C00T C00D H00D 120.0 . . ?
C00D C00T H00T 120.0 . . ?
C00R C00T C00D 120.0 . . ?
C00R C00T H00T 120.0 . . ?
C00T C00R H00R 120.0 . . ?
C00V C00R C00T 120.0 . . ?
C00V C00R H00R 120.0 . . ?
C00G C00V H00V 120.0 . . ?
C00R C00V C00G 120.0 . . ?
C00R C00V H00V 120.0 . . ?
N008 C00H H00A 109.4 . . ?
N008 C00H H00C 109.4 . . ?
N008 C00H C00P 111.3(9) . . ?
H00A C00H H00C 108.0 . . ?
C00P C00H H00A 109.4 . . ?
C00P C00H H00C 109.4 . . ?
H00F C00J H00G 108.4 . . ?
C00O C00J H00F 110.1 . . ?
C00O C00J H00G 110.1 . . ?
C00Q C00J H00F 110.1 . . ?
C00Q C00J H00G 110.1 . . ?
C00Q C00J C00O 108.1(11) . . ?
N006 C00L C00G 105.0(8) . . ?
N006 C00L C00O 106.5(10) . . ?
C00O C00L C00G 147.3(10) . . ?
O004 C00M C00B 108.3(8) . . ?
O004 C00M C009 112.8(10) . . ?
O004 C00M C00S 105.8(7) . . ?
C00B C00M C00S 110.0(10) . . ?
C009 C00M C00B 116.5(8) . . ?
C009 C00M C00S 102.7(7) . . ?
C00J C00O H00O 126.3 . . ?
C00L C00O C00J 107.3(10) . . ?
C00L C00O H00O 126.3 . . ?
N006 C00Q C00J 104.8(11) . . ?
N006 C00Q C00U 116.7(9) . . ?
C00J C00Q C00U 136.5(13) . . ?
O005 C00S N008 127.3(9) . . ?
O005 C00S C00M 125.6(10) . . ?
N008 C00S C00M 107.0(8) . . ?
O004 C00U C00Q 115.5(10) . . ?
O007 C00U O004 116.3(11) . . ?
O007 C00U C00Q 128.2(10) . . ?
C00N C00X H00X 120.0 . . ?
C00N C00X C00Z 120.0 . . ?
C00Z C00X H00X 120.0 . . ?
C00X C00N H00N 120.0 . . ?
C00P C00N C00X 120.0 . . ?
C00P C00N H00N 120.0 . . ?
C00N C00P C00H 120.4(7) . . ?
C00N C00P C00W 120.0 . . ?
C00W C00P C00H 119.5(7) . . ?
C00P C00W H00W 120.0 . . ?
C00Y C00W C00P 120.0 . . ?
C00Y C00W H00W 120.0 . . ?
C00W C00Y H00Y 120.0 . . ?
C00W C00Y C00Z 120.0 . . ?
C00Z C00Y H00Y 120.0 . . ?
C00X C00Z H00Z 120.0 . . ?
C00Y C00Z C00X 120.0 . . ?
C00Y C00Z H00Z 120.0 . . ?
Cl01 C010 H01A 109.1 . . ?
Cl01 C010 H01B 109.1 . . ?
H01A C010 H01B 107.9 . . ?
Cl1 C010 Cl01 112.3(10) . . ?
Cl1 C010 H01A 109.1 . . ?
Cl1 C010 H01B 109.1 . . ?

loop_
_geom_bond_atom_site_label_1
_geom_bond_atom_site_label_2
_geom_bond_distance
_geom_bond_site_symmetry_2
_geom_bond_publ_flag
Br01 C00F 1.871(5) . ?
Cl01 C010 1.76(2) . ?
O004 C00M 1.456(12) . ?
O004 C00U 1.396(11) . ?
O005 C00S 1.202(14) . ?
N006 C00B 1.450(11) . ?
N006 C00L 1.357(13) . ?
N006 C00Q 1.363(17) . ?
O007 C00U 1.218(15) . ?
N008 C00A 1.384(10) . ?
N008 C00H 1.466(11) . ?
N008 C00S 1.360(14) . ?
C00B H00B 0.9800 . ?
C00B C00C 1.512(12) . ?
C00B C00M 1.508(17) . ?
C00F C00E 1.3900 . ?
C00F C00I 1.3900 . ?
C00E H00E 0.9300 . ?
C00E C009 1.3900 . ?
C009 C00A 1.3900 . ?
C009 C00M 1.495(12) . ?
C00A C00K 1.3900 . ?
C00K H00K 0.9300 . ?
C00K C00I 1.3900 . ?
C00I H00I 0.9300 . ?
C00G C00C 1.3900 . ?
C00G C00V 1.3900 . ?
C00G C00L 1.469(13) . ?
C00C C00D 1.3900 . ?
C00D H00D 0.9300 . ?
C00D C00T 1.3900 . ?
C00T H00T 0.9300 . ?
C00T C00R 1.3900 . ?
C00R H00R 0.9300 . ?
C00R C00V 1.3900 . ?
C00V H00V 0.9300 . ?
C00H H00A 0.9700 . ?
C00H H00C 0.9700 . ?
C00H C00P 1.526(15) . ?
C00J H00F 0.9700 . ?
C00J H00G 0.9700 . ?
C00J C00O 1.42(2) . ?
C00J C00Q 1.412(14) . ?
C00L C00O 1.390(16) . ?
C00M C00S 1.547(12) . ?
C00O H00O 0.9300 . ?
C00Q C00U 1.426(18) . ?
C00X H00X 0.9300 . ?
C00X C00N 1.3900 . ?
C00X C00Z 1.3900 . ?
C00N H00N 0.9300 . ?
C00N C00P 1.3900 . ?
C00P C00W 1.3900 . ?
C00W H00W 0.9300 . ?
C00W C00Y 1.3900 . ?
C00Y H00Y 0.9300 . ?
C00Y C00Z 1.3900 . ?
C00Z H00Z 0.9300 . ?
C010 H01A 0.9700 . ?
C010 H01B 0.9700 . ?
C010 Cl1 1.733(17) . ?

loop_
_geom_torsion_atom_site_label_1
_geom_torsion_atom_site_label_2
_geom_torsion_atom_site_label_3
_geom_torsion_atom_site_label_4
_geom_torsion
_geom_torsion_site_symmetry_1
_geom_torsion_site_symmetry_2
_geom_torsion_site_symmetry_3
_geom_torsion_site_symmetry_4
_geom_torsion_publ_flag
Br01 C00F C00E C009 -177.1(6) . . . . ?
Br01 C00F C00I C00K 177.1(6) . . . . ?
O004 C00M C00S O005 -62.7(16) . . . . ?
O004 C00M C00S N008 120.6(10) . . . . ?
N006 C00B C00C C00G 2.9(9) . . . . ?
N006 C00B C00C C00D 179.2(7) . . . . ?
N006 C00B C00M O004 -55.1(9) . . . . ?
N006 C00B C00M C009 73.4(10) . . . . ?
N006 C00B C00M C00S -170.3(7) . . . . ?
N006 C00L C00O C00J -3.8(14) . . . . ?
N006 C00Q C00U O004 -13.5(16) . . . . ?
N006 C00Q C00U O007 168.1(13) . . . . ?
N008 C00A C00K C00I 178.5(10) . . . . ?
N008 C00H C00P C00N -87.3(10) . . . . ?
N008 C00H C00P C00W 90.4(9) . . . . ?
C00B N006 C00L C00G -4.3(14) . . . . ?
C00B N006 C00L C00O 166.8(11) . . . . ?
C00B N006 C00Q C00J -163.4(10) . . . . ?
C00B N006 C00Q C00U 3.3(17) . . . . ?
C00B C00C C00D C00T -176.0(9) . . . . ?
C00B C00M C00S O005 54.1(14) . . . . ?
C00B C00M C00S N008 -122.6(10) . . . . ?
C00F C00E C009 C00A 0.0 . . . . ?
C00F C00E C009 C00M 179.0(10) . . . . ?
C00E C00F C00I C00K 0.0 . . . . ?
C00E C009 C00A N008 -178.8(8) . . . . ?
C00E C009 C00A C00K 0.0 . . . . ?
C00E C009 C00M O004 65.0(11) . . . . ?
C00E C009 C00M C00B -61.3(12) . . . . ?
C00E C009 C00M C00S 178.4(7) . . . . ?
C009 C00A C00K C00I 0.0 . . . . ?
C009 C00M C00S O005 178.8(11) . . . . ?
C009 C00M C00S N008 2.2(12) . . . . ?
C00A N008 C00H C00P 85.3(14) . . . . ?
C00A N008 C00S O005 -177.7(11) . . . . ?
C00A N008 C00S C00M -1.1(13) . . . . ?
C00A C009 C00M O004 -115.9(7) . . . . ?
C00A C009 C00M C00B 117.9(7) . . . . ?
C00A C009 C00M C00S -2.5(9) . . . . ?
C00A C00K C00I C00F 0.0 . . . . ?
C00I C00F C00E C009 0.0 . . . . ?
C00G C00C C00D C00T 0.0 . . . . ?
C00G C00L C00O C00J 160.2(18) . . . . ?
C00C C00B C00M O004 -166.5(8) . . . . ?
C00C C00B C00M C009 -38.0(12) . . . . ?
C00C C00B C00M C00S 78.3(10) . . . . ?
C00C C00G C00V C00R 0.0 . . . . ?
C00C C00G C00L N006 5.9(11) . . . . ?
C00C C00G C00L C00O -158.2(19) . . . . ?
C00C C00D C00T C00R 0.0 . . . . ?
C00D C00T C00R C00V 0.0 . . . . ?
C00T C00R C00V C00G 0.0 . . . . ?
C00V C00G C00C C00B 176.7(8) . . . . ?
C00V C00G C00C C00D 0.0 . . . . ?
C00V C00G C00L N006 -176.7(7) . . . . ?
C00V C00G C00L C00O 19(3) . . . . ?
C00H N008 C00A C009 -170.1(10) . . . . ?
C00H N008 C00A C00K 11.3(15) . . . . ?
C00H N008 C00S O005 -7.8(19) . . . . ?
C00H N008 C00S C00M 168.8(10) . . . . ?
C00H C00P C00W C00Y -177.7(8) . . . . ?
C00J C00Q C00U O004 147.8(13) . . . . ?
C00J C00Q C00U O007 -31(2) . . . . ?
C00L N006 C00B C00C 1.1(13) . . . . ?
C00L N006 C00B C00M -126.7(11) . . . . ?
C00L N006 C00Q C00J -4.1(14) . . . . ?
C00L N006 C00Q C00U 162.7(11) . . . . ?
C00L C00G C00C C00B -5.5(9) . . . . ?
C00L C00G C00C C00D 177.8(8) . . . . ?
C00L C00G C00V C00R -177.1(10) . . . . ?
C00M O004 C00U O007 162.8(12) . . . . ?
C00M O004 C00U C00Q -15.8(17) . . . . ?
C00M C00B C00C C00G 116.7(8) . . . . ?
C00M C00B C00C C00D -66.9(12) . . . . ?
C00M C009 C00A N008 2.0(8) . . . . ?
C00M C009 C00A C00K -179.2(7) . . . . ?
C00O C00J C00Q N006 1.5(14) . . . . ?
C00O C00J C00Q C00U -161.2(13) . . . . ?
C00Q N006 C00B C00C 159.8(10) . . . . ?
C00Q N006 C00B C00M 32.1(13) . . . . ?
C00Q N006 C00L C00G -166.1(9) . . . . ?
C00Q N006 C00L C00O 5.0(14) . . . . ?
C00Q C00J C00O C00L 1.4(15) . . . . ?
C00S N008 C00A C009 -0.5(11) . . . . ?
C00S N008 C00A C00K -179.2(7) . . . . ?
C00S N008 C00H C00P -83.2(12) . . . . ?
C00U O004 C00M C00B 52.8(13) . . . . ?
C00U O004 C00M C009 -77.8(13) . . . . ?
C00U O004 C00M C00S 170.7(11) . . . . ?
C00X C00N C00P C00H 177.7(8) . . . . ?
C00X C00N C00P C00W 0.0 . . . . ?
C00N C00X C00Z C00Y 0.0 . . . . ?
C00N C00P C00W C00Y 0.0 . . . . ?
C00P C00W C00Y C00Z 0.0 . . . . ?
C00W C00Y C00Z C00X 0.0 . . . . ?
C00Z C00X C00N C00P 0.0 . . . . ?
